data_7241070
loop_
_publ_author_name
'Coban, Mustafa Burak'
'Yahsi, Yasemin'
'Gungor, Elif'
'Kuru Alpaslan, Fatma'
'Kara Subasat, Hulya'

_publ_section_title
;
 Eu@PMMA and Sm@PMMA nanofibers prepared by electrospinning: structural,
 morphology, photoluminescence and magnetic properties
;
_journal_name_full CrystEngComm
_journal_paper_doi 10.1039/D0CE00507J
_journal_year 2020
_chemical_formula_moiety 'C16 H10 O16 S2 Sm, 5(H2 O), 2(C5 H4 N)'
_chemical_formula_sum 'C26 H28 N2 O21 S2 Sm'
_chemical_formula_weight 918.97
_space_group_crystal_system triclinic
_space_group_IT_number 2
_space_group_name_Hall '-P 1'
_space_group_name_H-M_alt 'P -1'
_atom_sites_solution_hydrogens mixed
_atom_sites_solution_primary direct
_audit_creation_date 2019-01-21
_audit_creation_method
;
Olex2 1.2
(compiled 2018.05.29 svn.r3508 for OlexSys, GUI svn.r5506)
;
_audit_update_record
;
2020-02-10 deposited with the CCDC.	2020-08-14 downloaded from the CCDC.
;
_cell_angle_alpha 78.990(5)
_cell_angle_beta 77.823(4)
_cell_angle_gamma 80.206(4)
_cell_formula_units_Z 2
_cell_length_a 9.0648(4)
_cell_length_b 10.3588(6)
_cell_length_c 18.8760(10)
_cell_measurement_reflns_used 4354
_cell_measurement_temperature 293(2)
_cell_measurement_theta_max 27.8760
_cell_measurement_theta_min 4.0000
_cell_volume 1685.06(16)
_computing_cell_refinement 'CrysAlisPro 1.171.38.41 (Rigaku OD, 2015)'
_computing_data_collection 'CrysAlisPro 1.171.38.41 (Rigaku OD, 2015)'
_computing_data_reduction 'CrysAlisPro 1.171.38.41 (Rigaku OD, 2015)'
_computing_molecular_graphics 'Olex2 (Dolomanov et al., 2009)'
_computing_publication_material 'Olex2 (Dolomanov et al., 2009)'
_computing_structure_refinement 'ShelXL (Sheldrick, 2015)'
_computing_structure_solution 'SIR2004 (Burla et al.,  2007)'
_diffrn_ambient_temperature 293(2)
_diffrn_detector_area_resol_mean 8.0667
_diffrn_detector_type Eos
_diffrn_measured_fraction_theta_full 0.989
_diffrn_measured_fraction_theta_max 0.987
_diffrn_measurement_details
;
List of Runs (angles in degrees, time in seconds):

  # Type    Start    End  Width  t~exp~   \w     \q     \k     \f   Frames
#--------------------------------------------------------------------------
  1  \w    -12.00  92.00   1.00   40.82    --   20.07  77.00  30.00  104
  2  \w    -55.00  50.00   1.00   40.82    --  -22.02  77.00 150.00  105
  3  \w    -55.00  48.00   1.00   40.82    --  -22.02  77.00 -90.00  103
;
_diffrn_measurement_device 'four-circle diffractometer'
_diffrn_measurement_device_type 'Xcalibur, Eos'
_diffrn_measurement_method '\w scans'
_diffrn_radiation_type MoK\a
_diffrn_radiation_wavelength 0.71073
_diffrn_reflns_av_R_equivalents 0.0265
_diffrn_reflns_av_unetI/netI 0.0723
_diffrn_reflns_Laue_measured_fraction_full 0.989
_diffrn_reflns_Laue_measured_fraction_max 0.987
_diffrn_reflns_limit_h_max 11
_diffrn_reflns_limit_h_min -10
_diffrn_reflns_limit_k_max 7
_diffrn_reflns_limit_k_min -12
_diffrn_reflns_limit_l_max 23
_diffrn_reflns_limit_l_min -23
_diffrn_reflns_number 9286
_diffrn_reflns_point_group_measured_fraction_full 0.989
_diffrn_reflns_point_group_measured_fraction_max 0.987
_diffrn_reflns_theta_full 26.000
_diffrn_reflns_theta_max 26.371
_diffrn_reflns_theta_min 3.248
_exptl_absorpt_coefficient_mu 1.959
_exptl_absorpt_correction_T_max 0.850
_exptl_absorpt_correction_T_min 0.638
_exptl_absorpt_correction_type analytical
_exptl_absorpt_process_details
;
CrysAlisPro 1.171.38.41 (Rigaku Oxford Diffraction, 2015)
Analytical numeric absorption correction using a multifaceted crystal
			model based on expressions derived by R.C. Clark & J.S. Reid.
(Clark, R. C. & Reid, J. S. (1995). Acta Cryst. A51, 887-897)
Empirical absorption correction using spherical harmonics,
 implemented in SCALE3 ABSPACK scaling algorithm.
;
_exptl_crystal_colour 'clear light orange'
_exptl_crystal_colour_lustre clear
_exptl_crystal_colour_modifier light
_exptl_crystal_colour_primary orange
_exptl_crystal_density_diffrn 1.811
_exptl_crystal_description block
_exptl_crystal_F_000 920
_exptl_crystal_size_max 0.417
_exptl_crystal_size_mid 0.114
_exptl_crystal_size_min 0.106
_refine_diff_density_max 0.884
_refine_diff_density_min -0.579
_refine_diff_density_rms 0.105
_refine_ls_extinction_method none
_refine_ls_goodness_of_fit_ref 1.010
_refine_ls_hydrogen_treatment constr
_refine_ls_matrix_type full
_refine_ls_number_parameters 486
_refine_ls_number_reflns 6796
_refine_ls_number_restraints 0
_refine_ls_restrained_S_all 1.010
_refine_ls_R_factor_all 0.0521
_refine_ls_R_factor_gt 0.0401
_refine_ls_shift/su_max 0.000
_refine_ls_shift/su_mean 0.000
_refine_ls_structure_factor_coef Fsqd
_refine_ls_weighting_details 'w=1/[\s^2^(Fo^2^)+(0.0165P)^2^] where P=(Fo^2^+2Fc^2^)/3'
_refine_ls_weighting_scheme calc
_refine_ls_wR_factor_gt 0.0657
_refine_ls_wR_factor_ref 0.0694
_reflns_Friedel_coverage 0.000
_reflns_number_gt 5789
_reflns_number_total 6796
_reflns_threshold_expression 'I > 2\s(I)'
_cod_data_source_file d0ce00507j2.cif
_cod_data_source_block 2
_cod_original_cell_volume 1685.05(16)
_cod_database_code 7241070
_shelx_shelxl_version_number 2016/6
_shelx_space_group_comment
;
The symmetry employed for this shelxl refinement is uniquely defined
by the following loop, which should always be used as a source of
symmetry information in preference to the above space-group names.
They are only intended as comments.
;
_olex2_refinement_description
;
1. Fixed Uiso
 At 1.2 times of:
  All C(H) groups
 At 1.5 times of:
  All O(H,H) groups
2.a Free rotating group:
 O21(H21A,H21B), O20(H20A,H20B), O17(H17A,H17B), O18(H18A,H18B), O19(H19A,H19B)
2.b Rotating group:
 O1(H1A,H1B), O2(H2A,H2B)
2.c Aromatic/amide H refined with riding coordinates:
 C3(H3), C6(H6), C7(H7), C11(H11), C14(H14), C15(H15), C17(H17), C18(H18),
 C20(H20), C21(H21), C22(H22), C23(H23), C25(H25), C26(H26)
;
_olex2_date_sample_data_collection 2015-11-26
_olex2_submission_special_instructions 'No special instructions were received'
_oxdiff_exptl_absorpt_empirical_details
;
Empirical correction (ABSPACK) includes:
- Absorption correction using spherical harmonics
- Frame scaling
;

loop_
_space_group_symop_operation_xyz
'x, y, z'
'-x, -y, -z'

loop_
_atom_site_label
_atom_site_type_symbol
_atom_site_fract_x
_atom_site_fract_y
_atom_site_fract_z
_atom_site_U_iso_or_equiv
_atom_site_adp_type
_atom_site_occupancy
_atom_site_site_symmetry_order
_atom_site_calc_flag
_atom_site_refinement_flags_posn
_atom_site_refinement_flags_adp
_atom_site_refinement_flags_occupancy
_atom_site_disorder_assembly
_atom_site_disorder_group
Sm1 Sm 0.47960(2) 0.52162(2) 0.23163(2) 0.02111(7) Uani 1 1 d . . . . .
S1 S -0.16108(11) 0.30207(11) 0.26966(6) 0.0267(3) Uani 1 1 d . . . . .
S2 S 1.19619(12) 0.61375(11) 0.11008(6) 0.0271(3) Uani 1 1 d . . . . .
O1 O 0.4002(3) 0.3056(3) 0.24301(18) 0.0445(9) Uani 1 1 d . . . . .
H1A H 0.471714 0.243751 0.254754 0.067 Uiso 1 1 d GR . . . .
H1B H 0.380394 0.295751 0.201744 0.067 Uiso 1 1 d GR . . . .
O2 O 0.6299(3) 0.5216(3) 0.11219(17) 0.0543(10) Uani 1 1 d . . . . .
H2A H 0.571879 0.526998 0.080900 0.081 Uiso 1 1 d GR . . . .
H2B H 0.692139 0.449227 0.111280 0.081 Uiso 1 1 d GR . . . .
O3 O 0.6374(3) 0.6482(3) 0.26233(17) 0.0311(7) Uani 1 1 d . . . . .
O4 O 0.2454(3) 0.5799(3) 0.31479(16) 0.0340(8) Uani 1 1 d . . . . .
O5 O 0.5914(3) 0.8309(3) 0.3125(2) 0.0482(10) Uani 1 1 d . . . . .
O6 O 1.0923(3) 0.5467(3) 0.08614(17) 0.0379(8) Uani 1 1 d . . . . .
O7 O 1.2793(3) 0.6974(3) 0.05125(17) 0.0435(8) Uani 1 1 d . . . . .
O8 O 1.2921(3) 0.5209(3) 0.15543(16) 0.0318(7) Uani 1 1 d . . . . .
O9 O 1.4058(3) 0.7433(3) 0.17924(17) 0.0327(7) Uani 1 1 d . . . . .
O10 O 1.3360(3) 0.9558(3) 0.1437(2) 0.0483(10) Uani 1 1 d . . . . .
O11 O 0.1276(3) 0.6880(3) 0.40631(17) 0.0440(9) Uani 1 1 d . . . . .
O12 O -0.0148(3) 0.2886(4) 0.2236(2) 0.0592(11) Uani 1 1 d . . . . .
O13 O -0.2798(3) 0.3673(3) 0.22992(16) 0.0331(7) Uani 1 1 d . . . . .
O14 O -0.1995(4) 0.1794(3) 0.31487(19) 0.0513(10) Uani 1 1 d . . . . .
O15 O -0.5029(3) 0.4059(3) 0.35612(16) 0.0339(7) Uani 1 1 d . . . . .
O16 O -0.4532(3) 0.2931(3) 0.46158(17) 0.0418(9) Uani 1 1 d . . . . .
C1 C 0.6752(4) 0.7528(4) 0.2744(2) 0.0285(10) Uani 1 1 d . . . . .
C2 C 0.8350(4) 0.7817(4) 0.2409(2) 0.0221(9) Uani 1 1 d . . . . .
C3 C 0.9306(4) 0.7029(4) 0.1938(2) 0.0229(9) Uani 1 1 d . . . . .
H3 H 0.892447 0.636583 0.178951 0.028 Uiso 1 1 calc R . . . .
C4 C 1.0809(4) 0.7208(4) 0.1685(2) 0.0209(9) Uani 1 1 d . . . . .
C5 C 1.1393(4) 0.8215(4) 0.1894(2) 0.0241(10) Uani 1 1 d . . . . .
C6 C 1.0411(4) 0.9048(4) 0.2337(2) 0.0302(11) Uani 1 1 d . . . . .
H6 H 1.076304 0.975200 0.246170 0.036 Uiso 1 1 calc R . . . .
C7 C 0.8923(4) 0.8833(4) 0.2592(2) 0.0302(11) Uani 1 1 d . . . . .
H7 H 0.828683 0.938756 0.289633 0.036 Uiso 1 1 calc R . . . .
C8 C 1.3064(5) 0.8400(4) 0.1692(2) 0.0291(10) Uani 1 1 d . . . . .
C9 C 0.1346(4) 0.6053(4) 0.3621(2) 0.0273(10) Uani 1 1 d . . . . .
C10 C -0.0060(4) 0.5407(4) 0.3732(2) 0.0235(9) Uani 1 1 d . . . . .
C11 C -0.0180(4) 0.4611(4) 0.3242(2) 0.0222(9) Uani 1 1 d . . . . .
H11 H 0.062374 0.445227 0.285809 0.027 Uiso 1 1 calc R . . . .
C12 C -0.1499(4) 0.4050(4) 0.3325(2) 0.0200(9) Uani 1 1 d . . . . .
C13 C -0.2697(4) 0.4263(4) 0.3911(2) 0.0230(9) Uani 1 1 d . . . . .
C14 C -0.2537(4) 0.5020(4) 0.4408(2) 0.0314(11) Uani 1 1 d . . . . .
H14 H -0.331487 0.514466 0.480736 0.038 Uiso 1 1 calc R . . . .
C15 C -0.1228(4) 0.5595(4) 0.4316(2) 0.0321(11) Uani 1 1 d . . . . .
H15 H -0.113467 0.611345 0.465137 0.039 Uiso 1 1 calc R . . . .
C16 C -0.4191(4) 0.3711(4) 0.4023(2) 0.0243(10) Uani 1 1 d . . . . .
O21 O 0.5263(4) 0.0928(3) 0.3250(3) 0.0675(12) Uani 1 1 d . . . . .
H21A H 0.614110 0.114939 0.321078 0.101 Uiso 1 1 d G . . . .
H21B H 0.535432 0.014816 0.315170 0.101 Uiso 1 1 d G . . . .
O20 O 0.2657(4) 0.2220(3) 0.1461(2) 0.0531(10) Uani 1 1 d . . . . .
H20A H 0.170899 0.241079 0.161750 0.080 Uiso 1 1 d G . . . .
H20B H 0.284521 0.141737 0.138963 0.080 Uiso 1 1 d G . . . .
O17 O 0.3458(3) 0.7917(4) 0.41066(19) 0.0503(10) Uani 1 1 d . . . . .
H17A H 0.375333 0.760268 0.451097 0.076 Uiso 1 1 d G . . . .
H17B H 0.421075 0.785822 0.375417 0.076 Uiso 1 1 d G . . . .
O18 O 0.9035(4) 0.3706(4) 0.06659(18) 0.0498(9) Uani 1 1 d . . . . .
H18A H 0.900036 0.391398 0.021089 0.075 Uiso 1 1 d G . . . .
H18B H 0.961367 0.417218 0.077599 0.075 Uiso 1 1 d G . . . .
O19 O 0.4247(5) 0.3403(5) 0.0142(2) 0.0883(15) Uani 1 1 d . . . . .
H19A H 0.520079 0.314631 0.007123 0.132 Uiso 1 1 d G . . . .
H19B H 0.386438 0.317075 0.059083 0.132 Uiso 1 1 d G . . . .
N1 N 0.3086(4) 0.1780(4) 0.4676(2) 0.0362(9) Uani 1 1 d . . . . .
C17 C 0.2176(5) 0.1977(5) 0.4191(3) 0.0450(13) Uani 1 1 d . . . . .
H17 H 0.236735 0.259320 0.376579 0.054 Uiso 1 1 calc R . . . .
C18 C 0.0955(5) 0.1292(5) 0.4302(3) 0.0436(13) Uani 1 1 d . . . . .
H18 H 0.033343 0.143863 0.395311 0.052 Uiso 1 1 calc R . . . .
C19 C 0.0655(4) 0.0385(4) 0.4935(2) 0.0287(10) Uani 1 1 d . . . . .
C20 C 0.1632(6) 0.0203(6) 0.5415(3) 0.0601(17) Uani 1 1 d . . . . .
H20 H 0.148516 -0.041562 0.584264 0.072 Uiso 1 1 calc R . . . .
C21 C 0.2817(6) 0.0914(6) 0.5276(3) 0.0646(18) Uani 1 1 d . . . . .
H21 H 0.345667 0.078367 0.561683 0.078 Uiso 1 1 calc R . . . .
N2 N 0.6289(4) 0.9668(4) 0.0936(3) 0.0495(12) Uani 1 1 d . . . . .
C22 C 0.6985(6) 0.8856(6) 0.0481(4) 0.0712(19) Uani 1 1 d . . . . .
H22 H 0.647500 0.820236 0.040495 0.085 Uiso 1 1 calc R . . . .
C23 C 0.8453(5) 0.8947(6) 0.0113(3) 0.0648(18) Uani 1 1 d . . . . .
H23 H 0.893196 0.834235 -0.019779 0.078 Uiso 1 1 calc R . . . .
C24 C 0.9215(4) 0.9928(5) 0.0201(3) 0.0354(11) Uani 1 1 d . . . . .
C25 C 0.8463(5) 1.0733(5) 0.0691(3) 0.0535(15) Uani 1 1 d . . . . .
H25 H 0.894910 1.138517 0.078688 0.064 Uiso 1 1 calc R . . . .
C26 C 0.6999(6) 1.0598(5) 0.1044(3) 0.0626(17) Uani 1 1 d . . . . .
H26 H 0.649924 1.117478 0.136736 0.075 Uiso 1 1 calc R . . . .

loop_
_atom_site_aniso_label
_atom_site_aniso_U_11
_atom_site_aniso_U_22
_atom_site_aniso_U_33
_atom_site_aniso_U_23
_atom_site_aniso_U_13
_atom_site_aniso_U_12
Sm1 0.01795(11) 0.01897(12) 0.02691(13) -0.00308(9) -0.00440(9) -0.00425(8)
S1 0.0238(5) 0.0252(6) 0.0328(6) -0.0101(5) -0.0083(5) 0.0023(5)
S2 0.0234(5) 0.0314(6) 0.0270(6) -0.0083(5) -0.0054(5) -0.0005(5)
O1 0.056(2) 0.0266(17) 0.060(2) -0.0030(17) -0.0328(19) -0.0081(16)
O2 0.042(2) 0.072(3) 0.036(2) -0.0033(19) -0.0037(17) 0.0152(19)
O3 0.0209(15) 0.0254(16) 0.050(2) -0.0068(15) -0.0094(14) -0.0063(13)
O4 0.0177(15) 0.046(2) 0.0392(19) -0.0116(16) 0.0012(14) -0.0107(14)
O5 0.0279(17) 0.0376(19) 0.077(3) -0.0311(19) 0.0215(17) -0.0127(15)
O6 0.0339(17) 0.048(2) 0.0402(19) -0.0204(17) -0.0148(15) -0.0036(15)
O7 0.0392(19) 0.052(2) 0.0316(19) -0.0038(17) 0.0063(15) -0.0049(17)
O8 0.0312(16) 0.0259(17) 0.0421(19) -0.0105(15) -0.0153(15) 0.0019(13)
O9 0.0189(15) 0.0225(16) 0.053(2) 0.0026(15) -0.0087(14) -0.0015(13)
O10 0.0230(16) 0.0212(17) 0.089(3) 0.0061(18) 0.0047(17) -0.0068(14)
O11 0.0318(17) 0.063(2) 0.045(2) -0.0271(19) 0.0050(16) -0.0242(17)
O12 0.0271(17) 0.094(3) 0.066(3) -0.055(2) 0.0049(17) -0.0021(19)
O13 0.0372(17) 0.0315(17) 0.0343(18) -0.0116(15) -0.0167(15) 0.0052(14)
O14 0.082(3) 0.0214(17) 0.059(2) 0.0044(17) -0.039(2) -0.0102(18)
O15 0.0226(15) 0.045(2) 0.0353(19) 0.0021(16) -0.0093(14) -0.0142(14)
O16 0.0370(18) 0.058(2) 0.0330(19) 0.0112(17) -0.0094(15) -0.0313(17)
C1 0.024(2) 0.024(2) 0.038(3) -0.001(2) -0.007(2) -0.0067(19)
C2 0.017(2) 0.018(2) 0.031(2) -0.0025(19) -0.0071(18) 0.0002(17)
C3 0.023(2) 0.017(2) 0.031(2) -0.0019(19) -0.0101(19) -0.0037(18)
C4 0.021(2) 0.021(2) 0.020(2) -0.0030(18) -0.0032(17) -0.0004(17)
C5 0.017(2) 0.017(2) 0.035(3) 0.004(2) -0.0041(19) -0.0056(17)
C6 0.025(2) 0.021(2) 0.048(3) -0.014(2) 0.000(2) -0.0090(19)
C7 0.020(2) 0.027(2) 0.045(3) -0.015(2) 0.001(2) -0.0039(19)
C8 0.026(2) 0.025(2) 0.037(3) -0.004(2) -0.003(2) -0.009(2)
C9 0.023(2) 0.030(3) 0.027(2) 0.002(2) -0.007(2) -0.006(2)
C10 0.023(2) 0.027(2) 0.022(2) -0.0029(19) -0.0048(18) -0.0078(18)
C11 0.018(2) 0.023(2) 0.023(2) -0.0012(19) -0.0027(17) 0.0008(17)
C12 0.019(2) 0.020(2) 0.021(2) 0.0000(18) -0.0062(17) -0.0027(17)
C13 0.019(2) 0.026(2) 0.023(2) 0.0027(19) -0.0051(18) -0.0069(18)
C14 0.025(2) 0.046(3) 0.025(2) -0.012(2) 0.0059(19) -0.016(2)
C15 0.029(2) 0.040(3) 0.032(3) -0.013(2) -0.001(2) -0.013(2)
C16 0.019(2) 0.028(2) 0.027(2) -0.008(2) -0.0001(19) -0.0074(19)
O21 0.058(2) 0.030(2) 0.115(4) -0.007(2) -0.023(3) -0.0030(18)
O20 0.040(2) 0.040(2) 0.079(3) -0.026(2) 0.000(2) -0.0018(17)
O17 0.0394(19) 0.081(3) 0.037(2) -0.004(2) -0.0053(16) -0.034(2)
O18 0.061(2) 0.061(2) 0.035(2) -0.0117(19) -0.0129(19) -0.0194(19)
O19 0.058(3) 0.126(4) 0.057(3) 0.013(3) 0.004(2) 0.006(3)
N1 0.035(2) 0.035(2) 0.040(2) 0.001(2) -0.0097(19) -0.0114(19)
C17 0.043(3) 0.043(3) 0.043(3) 0.014(3) -0.007(3) -0.016(3)
C18 0.032(3) 0.056(3) 0.042(3) 0.017(3) -0.016(2) -0.021(2)
C19 0.027(2) 0.030(3) 0.029(2) 0.000(2) -0.005(2) -0.010(2)
C20 0.065(4) 0.083(4) 0.042(3) 0.023(3) -0.028(3) -0.050(3)
C21 0.062(4) 0.089(5) 0.053(4) 0.018(3) -0.033(3) -0.046(4)
N2 0.031(2) 0.046(3) 0.062(3) 0.006(3) -0.001(2) -0.008(2)
C22 0.041(3) 0.085(5) 0.098(5) -0.030(4) 0.000(3) -0.035(3)
C23 0.035(3) 0.079(4) 0.086(5) -0.040(4) 0.012(3) -0.023(3)
C24 0.024(2) 0.035(3) 0.040(3) 0.006(2) -0.006(2) 0.001(2)
C25 0.038(3) 0.045(3) 0.075(4) -0.006(3) 0.004(3) -0.018(3)
C26 0.044(3) 0.046(3) 0.086(5) -0.012(3) 0.015(3) -0.007(3)

loop_
_atom_type_symbol
_atom_type_description
_atom_type_scat_dispersion_real
_atom_type_scat_dispersion_imag
_atom_type_scat_source
C C 0.0033 0.0016 'International Tables Vol C Tables 4.2.6.8 and 6.1.1.4'
H H 0.0000 0.0000 'International Tables Vol C Tables 4.2.6.8 and 6.1.1.4'
N N 0.0061 0.0033 'International Tables Vol C Tables 4.2.6.8 and 6.1.1.4'
O O 0.0106 0.0060 'International Tables Vol C Tables 4.2.6.8 and 6.1.1.4'
S S 0.1246 0.1234 'International Tables Vol C Tables 4.2.6.8 and 6.1.1.4'
Sm Sm -0.1638 3.4418 'International Tables Vol C Tables 4.2.6.8 and 6.1.1.4'

loop_
_exptl_crystal_face_index_h
_exptl_crystal_face_index_k
_exptl_crystal_face_index_l
_exptl_crystal_face_perp_dist
12 6 1 0.1912
-3 4 24 0.0735
-3 10 18 0.0676
4 13 16 0.0768
0 13 -6 0.0427
12 1 13 0.1875
1 4 26 0.0632
0 -4 -26 0.0397
0 -14 -1 0.0644
0 -6 21 0.0555
-10 2 12 0.1559
1 -12 11 0.0623
10 -2 -12 0.1559
-3 13 4 0.0647
0 -11 -19 0.0587
1 12 19 0.0712
-12 -6 -1 0.1912

loop_
_geom_angle_atom_site_label_1
_geom_angle_atom_site_label_2
_geom_angle_atom_site_label_3
_geom_angle
_geom_angle_site_symmetry_1
_geom_angle_site_symmetry_3
_geom_angle_publ_flag
O1 Sm1 O8 66.83(10) . 1_455 ?
O1 Sm1 O13 76.32(10) . 1_655 ?
O1 Sm1 O15 72.77(10) . 1_655 ?
O2 Sm1 O1 96.14(12) . . ?
O2 Sm1 O4 152.33(11) . . ?
O2 Sm1 O8 76.85(10) . 1_455 ?
O2 Sm1 O13 66.77(10) . 1_655 ?
O2 Sm1 O15 136.81(10) . 1_655 ?
O3 Sm1 O1 147.92(10) . . ?
O3 Sm1 O2 91.38(11) . . ?
O3 Sm1 O4 100.13(10) . . ?
O3 Sm1 O8 145.08(10) . 1_455 ?
O3 Sm1 O9 73.93(9) . 1_455 ?
O3 Sm1 O13 78.19(9) . 1_655 ?
O3 Sm1 O15 80.45(10) . 1_655 ?
O4 Sm1 O1 87.38(10) . . ?
O4 Sm1 O8 79.43(9) . 1_455 ?
O4 Sm1 O13 140.10(10) . 1_655 ?
O4 Sm1 O15 70.39(10) . 1_655 ?
O8 Sm1 O13 124.15(9) 1_455 1_655 ?
O8 Sm1 O15 130.03(9) 1_455 1_655 ?
O9 Sm1 O1 138.05(10) 1_455 . ?
O9 Sm1 O2 80.83(11) 1_455 . ?
O9 Sm1 O4 78.38(10) 1_455 . ?
O9 Sm1 O8 71.80(9) 1_455 1_455 ?
O9 Sm1 O13 136.29(9) 1_455 1_655 ?
O9 Sm1 O15 134.98(10) 1_455 1_655 ?
O15 Sm1 O13 70.04(9) 1_655 1_655 ?
O12 S1 O13 112.8(2) . . ?
O12 S1 O14 113.4(2) . . ?
O12 S1 C12 106.25(18) . . ?
O13 S1 C12 107.02(17) . . ?
O14 S1 O13 112.02(18) . . ?
O14 S1 C12 104.70(19) . . ?
O6 S2 O8 111.36(17) . . ?
O6 S2 C4 105.87(17) . . ?
O7 S2 O6 113.19(19) . . ?
O7 S2 O8 113.86(17) . . ?
O7 S2 C4 105.93(18) . . ?
O8 S2 C4 105.86(18) . . ?
Sm1 O1 H1A 110.2 . . ?
Sm1 O1 H1B 109.8 . . ?
H1A O1 H1B 108.7 . . ?
Sm1 O2 H2A 109.6 . . ?
Sm1 O2 H2B 109.6 . . ?
H2A O2 H2B 109.0 . . ?
C1 O3 Sm1 155.7(3) . . ?
C9 O4 Sm1 173.9(3) . . ?
S2 O8 Sm1 139.89(16) . 1_655 ?
C8 O9 Sm1 150.9(3) . 1_655 ?
S1 O13 Sm1 146.52(17) . 1_455 ?
C16 O15 Sm1 144.8(3) . 1_455 ?
O3 C1 C2 117.0(4) . . ?
O5 C1 O3 124.5(4) . . ?
O5 C1 C2 118.4(4) . . ?
C3 C2 C1 121.0(3) . . ?
C7 C2 C1 120.7(4) . . ?
C7 C2 C3 118.2(4) . . ?
C2 C3 H3 119.3 . . ?
C4 C3 C2 121.4(4) . . ?
C4 C3 H3 119.3 . . ?
C3 C4 S2 118.5(3) . . ?
C3 C4 C5 120.0(4) . . ?
C5 C4 S2 121.5(3) . . ?
C4 C5 C8 123.1(4) . . ?
C6 C5 C4 118.5(3) . . ?
C6 C5 C8 118.3(4) . . ?
C5 C6 H6 119.9 . . ?
C7 C6 C5 120.2(4) . . ?
C7 C6 H6 119.9 . . ?
C2 C7 H7 119.2 . . ?
C6 C7 C2 121.6(4) . . ?
C6 C7 H7 119.2 . . ?
O9 C8 O10 123.4(4) . . ?
O9 C8 C5 119.9(4) . . ?
O10 C8 C5 116.7(4) . . ?
O4 C9 O11 124.1(4) . . ?
O4 C9 C10 121.6(4) . . ?
O11 C9 C10 114.3(4) . . ?
C11 C10 C9 119.5(4) . . ?
C15 C10 C9 120.7(4) . . ?
C15 C10 C11 119.9(4) . . ?
C10 C11 H11 120.1 . . ?
C10 C11 C12 119.8(4) . . ?
C12 C11 H11 120.1 . . ?
C11 C12 S1 118.8(3) . . ?
C11 C12 C13 120.2(4) . . ?
C13 C12 S1 120.9(3) . . ?
C12 C13 C16 123.0(4) . . ?
C14 C13 C12 119.2(3) . . ?
C14 C13 C16 117.8(4) . . ?
C13 C14 H14 119.8 . . ?
C13 C14 C15 120.3(4) . . ?
C15 C14 H14 119.8 . . ?
C10 C15 C14 120.5(4) . . ?
C10 C15 H15 119.7 . . ?
C14 C15 H15 119.7 . . ?
O15 C16 O16 123.2(4) . . ?
O15 C16 C13 120.6(4) . . ?
O16 C16 C13 116.2(4) . . ?
H21A O21 H21B 109.5 . . ?
H20A O20 H20B 109.4 . . ?
H17A O17 H17B 109.5 . . ?
H18A O18 H18B 109.5 . . ?
H19A O19 H19B 109.5 . . ?
C21 N1 C17 119.4(4) . . ?
N1 C17 H17 119.3 . . ?
N1 C17 C18 121.4(4) . . ?
C18 C17 H17 119.3 . . ?
C17 C18 H18 120.2 . . ?
C17 C18 C19 119.7(4) . . ?
C19 C18 H18 120.2 . . ?
C18 C19 C19 120.8(5) . 2_556 ?
C20 C19 C18 116.9(4) . . ?
C20 C19 C19 122.3(5) . 2_556 ?
C19 C20 H20 119.7 . . ?
C21 C20 C19 120.7(5) . . ?
C21 C20 H20 119.7 . . ?
N1 C21 C20 121.9(5) . . ?
N1 C21 H21 119.0 . . ?
C20 C21 H21 119.0 . . ?
C22 N2 C26 119.6(4) . . ?
N2 C22 H22 119.2 . . ?
N2 C22 C23 121.5(5) . . ?
C23 C22 H22 119.2 . . ?
C22 C23 H23 119.8 . . ?
C24 C23 C22 120.3(5) . . ?
C24 C23 H23 119.8 . . ?
C23 C24 C24 121.7(6) . 2_775 ?
C25 C24 C23 116.3(4) . . ?
C25 C24 C24 122.0(6) . 2_775 ?
C24 C25 H25 119.5 . . ?
C24 C25 C26 120.9(5) . . ?
C26 C25 H25 119.5 . . ?
N2 C26 C25 121.3(5) . . ?
N2 C26 H26 119.4 . . ?
C25 C26 H26 119.4 . . ?

loop_
_geom_bond_atom_site_label_1
_geom_bond_atom_site_label_2
_geom_bond_distance
_geom_bond_site_symmetry_2
_geom_bond_publ_flag
Sm1 O1 2.423(3) . ?
Sm1 O2 2.376(3) . ?
Sm1 O3 2.319(3) . ?
Sm1 O4 2.420(3) . ?
Sm1 O8 2.449(3) 1_455 ?
Sm1 O9 2.364(3) 1_455 ?
Sm1 O13 2.473(3) 1_655 ?
Sm1 O15 2.450(3) 1_655 ?
S1 O12 1.425(3) . ?
S1 O13 1.441(3) . ?
S1 O14 1.440(3) . ?
S1 C12 1.767(4) . ?
S2 O6 1.448(3) . ?
S2 O7 1.433(3) . ?
S2 O8 1.459(3) . ?
S2 C4 1.767(4) . ?
O1 H1A 0.8629 . ?
O1 H1B 0.8632 . ?
O2 H2A 0.8588 . ?
O2 H2B 0.8585 . ?
O3 C1 1.264(4) . ?
O4 C9 1.224(5) . ?
O5 C1 1.238(5) . ?
O9 C8 1.243(5) . ?
O10 C8 1.256(5) . ?
O11 C9 1.291(5) . ?
O15 C16 1.238(5) . ?
O16 C16 1.263(5) . ?
C1 C2 1.509(5) . ?
C2 C3 1.385(5) . ?
C2 C7 1.379(5) . ?
C3 H3 0.9300 . ?
C3 C4 1.377(5) . ?
C4 C5 1.400(5) . ?
C5 C6 1.392(5) . ?
C5 C8 1.518(5) . ?
C6 H6 0.9300 . ?
C6 C7 1.374(5) . ?
C7 H7 0.9300 . ?
C9 C10 1.497(5) . ?
C10 C11 1.382(5) . ?
C10 C15 1.376(5) . ?
C11 H11 0.9300 . ?
C11 C12 1.384(5) . ?
C12 C13 1.399(5) . ?
C13 C14 1.375(5) . ?
C13 C16 1.517(5) . ?
C14 H14 0.9300 . ?
C14 C15 1.382(5) . ?
C15 H15 0.9300 . ?
O21 H21A 0.8498 . ?
O21 H21B 0.8501 . ?
O20 H20A 0.8503 . ?
O20 H20B 0.8501 . ?
O17 H17A 0.8499 . ?
O17 H17B 0.8497 . ?
O18 H18A 0.8505 . ?
O18 H18B 0.8499 . ?
O19 H19A 0.8503 . ?
O19 H19B 0.8498 . ?
N1 C17 1.323(5) . ?
N1 C21 1.310(6) . ?
C17 H17 0.9300 . ?
C17 C18 1.373(6) . ?
C18 H18 0.9300 . ?
C18 C19 1.379(6) . ?
C19 C19 1.495(7) 2_556 ?
C19 C20 1.363(6) . ?
C20 H20 0.9300 . ?
C20 C21 1.358(6) . ?
C21 H21 0.9300 . ?
N2 C22 1.307(7) . ?
N2 C26 1.313(6) . ?
C22 H22 0.9300 . ?
C22 C23 1.375(6) . ?
C23 H23 0.9300 . ?
C23 C24 1.374(6) . ?
C24 C24 1.482(8) 2_775 ?
C24 C25 1.361(7) . ?
C25 H25 0.9300 . ?
C25 C26 1.372(6) . ?
C26 H26 0.9300 . ?

loop_
_geom_torsion_atom_site_label_1
_geom_torsion_atom_site_label_2
_geom_torsion_atom_site_label_3
_geom_torsion_atom_site_label_4
_geom_torsion
_geom_torsion_site_symmetry_1
_geom_torsion_site_symmetry_2
_geom_torsion_site_symmetry_3
_geom_torsion_site_symmetry_4
_geom_torsion_publ_flag
Sm1 O3 C1 O5 46.5(10) . . . . ?
Sm1 O3 C1 C2 -134.8(6) . . . . ?
Sm1 O9 C8 O10 165.6(4) 1_655 . . . ?
Sm1 O9 C8 C5 -13.3(9) 1_655 . . . ?
Sm1 O15 C16 O16 -170.7(3) 1_455 . . . ?
Sm1 O15 C16 C13 11.9(7) 1_455 . . . ?
S1 C12 C13 C14 176.9(3) . . . . ?
S1 C12 C13 C16 -3.9(6) . . . . ?
S2 C4 C5 C6 178.1(3) . . . . ?
S2 C4 C5 C8 -5.1(6) . . . . ?
O3 C1 C2 C3 5.5(6) . . . . ?
O3 C1 C2 C7 -171.2(4) . . . . ?
O4 C9 C10 C11 -6.8(6) . . . . ?
O4 C9 C10 C15 173.0(4) . . . . ?
O5 C1 C2 C3 -175.7(4) . . . . ?
O5 C1 C2 C7 7.6(6) . . . . ?
O6 S2 O8 Sm1 -172.5(2) . . . 1_655 ?
O6 S2 C4 C3 14.1(4) . . . . ?
O6 S2 C4 C5 -166.2(3) . . . . ?
O7 S2 O8 Sm1 58.1(3) . . . 1_655 ?
O7 S2 C4 C3 134.6(3) . . . . ?
O7 S2 C4 C5 -45.8(4) . . . . ?
O8 S2 C4 C3 -104.2(3) . . . . ?
O8 S2 C4 C5 75.5(4) . . . . ?
O11 C9 C10 C11 173.2(4) . . . . ?
O11 C9 C10 C15 -7.0(6) . . . . ?
O12 S1 O13 Sm1 -144.0(3) . . . 1_455 ?
O12 S1 C12 C11 5.1(4) . . . . ?
O12 S1 C12 C13 -172.7(3) . . . . ?
O13 S1 C12 C11 -115.6(3) . . . . ?
O13 S1 C12 C13 66.6(4) . . . . ?
O14 S1 O13 Sm1 86.7(3) . . . 1_455 ?
O14 S1 C12 C11 125.3(3) . . . . ?
O14 S1 C12 C13 -52.5(4) . . . . ?
C1 C2 C3 C4 -173.8(4) . . . . ?
C1 C2 C7 C6 174.9(4) . . . . ?
C2 C3 C4 S2 178.7(3) . . . . ?
C2 C3 C4 C5 -1.0(6) . . . . ?
C3 C2 C7 C6 -1.9(7) . . . . ?
C3 C4 C5 C6 -2.2(6) . . . . ?
C3 C4 C5 C8 174.6(4) . . . . ?
C4 S2 O8 Sm1 -57.9(3) . . . 1_655 ?
C4 C5 C6 C7 3.3(6) . . . . ?
C4 C5 C8 O9 -48.4(6) . . . . ?
C4 C5 C8 O10 132.6(4) . . . . ?
C5 C6 C7 C2 -1.3(7) . . . . ?
C6 C5 C8 O9 128.4(4) . . . . ?
C6 C5 C8 O10 -50.6(6) . . . . ?
C7 C2 C3 C4 3.0(6) . . . . ?
C8 C5 C6 C7 -173.6(4) . . . . ?
C9 C10 C11 C12 -177.6(4) . . . . ?
C9 C10 C15 C14 178.6(4) . . . . ?
C10 C11 C12 S1 -179.2(3) . . . . ?
C10 C11 C12 C13 -1.4(6) . . . . ?
C11 C10 C15 C14 -1.5(7) . . . . ?
C11 C12 C13 C14 -0.9(6) . . . . ?
C11 C12 C13 C16 178.3(4) . . . . ?
C12 S1 O13 Sm1 -27.5(4) . . . 1_455 ?
C12 C13 C14 C15 1.9(6) . . . . ?
C12 C13 C16 O15 -62.8(6) . . . . ?
C12 C13 C16 O16 119.6(4) . . . . ?
C13 C14 C15 C10 -0.7(7) . . . . ?
C14 C13 C16 O15 116.4(5) . . . . ?
C14 C13 C16 O16 -61.2(5) . . . . ?
C15 C10 C11 C12 2.6(6) . . . . ?
C16 C13 C14 C15 -177.2(4) . . . . ?
N1 C17 C18 C19 0.6(8) . . . . ?
C17 N1 C21 C20 0.4(9) . . . . ?
C17 C18 C19 C19 -179.3(5) . . . 2_556 ?
C17 C18 C19 C20 -1.3(8) . . . . ?
C18 C19 C20 C21 1.6(8) . . . . ?
C19 C19 C20 C21 179.5(6) 2_556 . . . ?
C19 C20 C21 N1 -1.2(10) . . . . ?
C21 N1 C17 C18 -0.1(8) . . . . ?
N2 C22 C23 C24 -1.8(10) . . . . ?
C22 N2 C26 C25 -0.2(9) . . . . ?
C22 C23 C24 C24 -178.6(6) . . . 2_775 ?
C22 C23 C24 C25 3.1(8) . . . . ?
C23 C24 C25 C26 -3.0(8) . . . . ?
C24 C24 C25 C26 178.7(6) 2_775 . . . ?
C24 C25 C26 N2 1.7(9) . . . . ?
C26 N2 C22 C23 0.2(9) . . . . ?
